data_2009396
loop_
_publ_author_name
'Bond, C.S.'
'Leonard, G.A.'
'Regan, A.C.'
'Hunter, W.N.'
'Andrews, J.F.P.'

_publ_section_title
;
 A chiral tetrahydro-\g-pyranonecarboxylate ester for asymmetric
 Nazarov cyclization
;
_journal_issue 1
_journal_name_full 'Acta Crystallographica Section C'
_journal_page_first 133
_journal_page_last 136
_journal_paper_doi 10.1107/S0108270193006468
_journal_volume 50
_journal_year 1994
_chemical_formula_moiety 'C31 H51 N1 O6 S1'
_chemical_formula_sum 'C31 H51 N O6 S'
_chemical_formula_weight 565.81
_space_group_crystal_system monoclinic
_space_group_IT_number 4
_space_group_name_Hall 'P 2yb'
_space_group_name_H-M_alt 'P 1 21 1'
_atom_type_scat_source 'Cromer & Waber (1974)'
_cell_angle_alpha 90.
_cell_angle_beta 108.09(5)
_cell_angle_gamma 90.
_cell_formula_units_Z 2
_cell_length_a 11.534(6)
_cell_length_b 22.224(8)
_cell_length_c 13.295(9)
_cell_measurement_reflns_used 20
_cell_measurement_temperature 294(1)
_cell_measurement_theta_max 36.7
_cell_measurement_theta_min 29.5
_cell_volume 3239(3)
_computing_molecular_graphics 'ORTEP (Johnson, 1965)'
_computing_structure_solution
; TEXSAN (Molecular Structure Corporation, 1985), MITHRIL (Gilmore, 1984)
and SHELXS86 (Sheldrick, 1985)
;
_diffrn_measurement_device 'Rigaku AFC5R'
_diffrn_measurement_method \w/2\q
_diffrn_radiation_type CuK\a
_diffrn_radiation_wavelength 1.54178
_diffrn_reflns_av_R_equivalents 0.076
_diffrn_reflns_limit_h_max 12
_diffrn_reflns_limit_h_min -9
_diffrn_reflns_limit_k_max 17
_diffrn_reflns_limit_k_min -15
_diffrn_reflns_limit_l_max 13
_diffrn_reflns_limit_l_min -11
_diffrn_reflns_number 4395
_diffrn_reflns_theta_max 120.1
_diffrn_standards_decay_% -11.8
_diffrn_standards_interval_count 150
_diffrn_standards_number 3
_exptl_absorpt_coefficient_mu 0.1172
_exptl_absorpt_correction_type none
_exptl_crystal_colour colourless
_exptl_crystal_density_diffrn 1.158
_exptl_crystal_description prism
_exptl_crystal_size_max 0.30
_exptl_crystal_size_mid 0.15
_exptl_crystal_size_min 0.15
_refine_diff_density_max 0.28
_refine_diff_density_min -0.31
_refine_ls_extinction_method none
_refine_ls_goodness_of_fit_obs 1.33
_refine_ls_hydrogen_treatment 'H atoms refiend as riding models (Beurskens, 1984)'
_refine_ls_number_parameters 701
_refine_ls_number_reflns 3144
_refine_ls_R_factor_obs 0.069
_refine_ls_shift/esd_max <0.029
_refine_ls_structure_factor_coef F^2^
_refine_ls_weighting_details 'w = 4F~o~^2^/\s^2^(F~o~)^2^'
_refine_ls_weighting_scheme calc
_refine_ls_wR_factor_obs 0.080
_reflns_number_observed 3144
_reflns_number_total 4083
_reflns_observed_criterion I>\s(I)
_cod_data_source_file li1056.cif
_cod_data_source_block li1056_structure_1_of_1
_cod_depositor_comments
;
The following automatic conversions were performed:

'_cell_measurement_temperature' value '294 (1)' was changed to
'294.0(10)' - precision was estimated.

Automatic conversion script
Id: cif_fix_values 1715 2011-07-08 13:25:40Z adriana 

The following automatic conversions were performed:

'_refine_ls_weighting_scheme' value '4F~o~^2^/\s^2^(F~o~)^2^' was
changed to 'calc'. New tag '_refine_ls_weighting_details' was
created. The value of the new tag was set to 'w =
4F~o~^2^/\s^2^(F~o~)^2^'.

Automatic conversion script
Id: cif_fix_values 3143 2015-03-26 13:38:13Z robertas 
;
_cod_original_sg_symbol_H-M 'P 21'
_cod_original_formula_sum 'C31 H51 N1 O6 S1'
_cod_database_code 2009396

loop_
_space_group_symop_id
_space_group_symop_operation_xyz
1 x,y,z
2 -x,y+1/2,-z

loop_
_atom_site_label
_atom_site_fract_x
_atom_site_fract_y
_atom_site_fract_z
S(1A) .3599(2) -.0138 .5993(2)
O(1A) -.0804(8) .1741(5) .5847(8)
O(2A) .2611(7) .2394(4) .6622(6)
O(3A) .0133(7) .1206(4) .3837(7)
O(4A) .0925(6) .0814(4) .5470(6)
O(5A) .3450(7) .0380(6) .5343(8)
O(6A) .3630(8) -.0714(6) .5553(8)
N(1A) .4863(7) -.0076(4) .6913(7)
C(1A) .2370(10) .1885(6) .5970(10)
C(2A) .0970(10) .1839(5) .5310(10)
C(3A) .0170(10) .1989(6) .6030(10)
C(4A) .0580(10) .2452(6) .6840(10)
C(5A) .1990(10) .2391(5) .7410(10)
C(6A) .0640(10) .1255(6) .4760(10)
C(7A) .3130(10) .1918(7) .5220(10)
C(8A) .2530(10) .2885(7) .8190(10)
C(9A) -.012(2) .2484(8) .7610(10)
C(10A) .0596(8) .0213(5) .5046(9)
C(11A) -.0804(8) .0098(5) .4760(10)
C(12A) -.0887(9) -.0420(6) .5490(10)
C(13A) -.0450(10) -.0976(6) .5010(10)
C(14A) .0950(10) -.0869(5) .5290(10)
C(15A) .1138(8) -.0259(5) .5892(8)
C(16A) .0190(10) -.0310(6) .6490(10)
C(17A) -.0010(10) .0255(8) .7070(10)
C(18A) .0420(10) -.0821(7) .7320(10)
C(19A) .2441(8) -.0139(5) .6624(8)
C(20A) .5350(10) .0494(7) .7310(10)
C(21A) .4940(10) .0809(6) .8120(10)
C(22A) .547(2) .1393(8) .8510(10)
C(23A) .644(2) .1658(8) .821(2)
C(24A) .682(2) .1357(9) .740(2)
C(25A) .6330(10) .0763(7) .6990(10)
C(26A) .5460(10) -.0610(7) .7470(10)
C(27A) .6470(10) -.0851(6) .7140(10)
C(28A) .7170(10) -.1353(8) .7760(10)
C(29A) .6760(10) -.1670(7) .851(2)
C(30A) .5800(10) -.1398(6) .8890(10)
C(31A) .5100(10) -.0891(6) .8280(10)
S(1B) .2568(2) .1241 .0736(2)
O(1B) .6768(8) -.0697(4) .3114(8)
O(2B) .3339(7) -.1303(4) .1860(10)
O(3B) .6056(7) -.0138(5) .0612(7)
O(4B) .5202(6) .0252(4) .1770(6)
O(5B) .2842(6) .0768(4) .0134(6)
O(6B) .2557(6) .1845(4) .0363(6)
N(1B) .1250(6) .1098(4) .0892(6)
C(1B) .3670(10) -.0800(6) .1390(10)
C(2B) .5050(10) -.0785(6) .1550(10)
C(3B) .5790(10) -.0931(5) .2690(10)
C(4B) .5280(10) -.1402(6) .3270(10)
C(5B) .3900(10) -.1298(6) .2990(10)
C(6B) .5520(10) -.0202(7) .1240(10)
C(7B) .2970(10) -.0818(7) .0210(10)
C(8B) .3270(10) -.1764(8) .3450(10)
C(9B) .594(2) -.1368(8) .4450(10)
C(10B) .5597(8) .0848(6) .1554(9)
C(11B) .6990(10) .0955(7) .2120(10)
C(12B) .7000(10) .1493(7) .2820(10)
C(13B) .6610(10) .2041(7) .2080(10)
C(14B) .5250(10) .1918(6) .1580(10)
C(15B) .5001(8) .1322(5) .2084(9)
C(16B) .5890(10) .1377(6) .3200(10)
C(17B) .5990(10) .0825(8) .3900(10)
C(18B) .5630(10) .1914(7) .3820(10)
C(19B) .3669(8) .1200(5) .2012(8)
C(20B) .0886(9) .0473(5) .0961(8)
C(21B) .0890(10) .0273(5) .2030(10)
C(22B) .0510(10) -.0377(6) .2060(10)
C(23B) -.0740(10) -.0489(6) .126(2)
C(24B) -.0720(10) -.0292(7) .0190(10)
C(25B) -.0370(10) .0372(6) .0150(10)
C(26B) .0498(9) .1598(5) .1128(9)
C(27B) -.0150(10) .1945(6) .0110(10)
C(28B) -.1080(10) .2385(6) .0310(10)
C(29B) -.0500(10) .2798(6) .1250(10)
C(30B) .0160(10) .2444(5) .2250(10)
C(31B) .1094(9) .1997(5) .2048(9)
H(1A) .2602 .1535 .6401
H(2A) .0818 .2140 .4775
H(3A) .0462 .2826 .6476
H(4A) .2143 .2016 .7770
H(5A) .3000 .1566 .4798
H(6A) .3969 .1949 .5619
H(7A) .2894 .2262 .4780
H(8A) .2152 .2884 .8730
H(9A) .2396 .3262 .7836
H(10A) .3382 .2820 .8494
H(11A) -.0957 .2550 .7243
H(12A) .0185 .2805 .8092
H(13A) -.0029 .2116 .7992
H(14A) .0862 .0148 .4446
H(15A) -.1144 -.0012 .4039
H(16A) -.1210 .0445 .4902
H(17A) -.1657 -.0465 .5596
H(18A) -.0820 -.0995 .4268
H(19A) -.0612 -.1337 .5327
H(20A) .1193 -.0843 .4673
H(21A) .1401 -.1181 .5735
H(22A) .0694 .0326 .7666
H(23A) -.0698 .0201 .7308
H(24A) -.0137 .0589 .6607
H(25A) .0550 -.1188 .7012
H(26A) -.0275 -.0860 .7564
H(27A) .1113 -.0727 .7907
H(28A) .2447 .0243 .6945
H(29A) .2638 -.0442 .7154
H(30A) .4751 .0695 .6756
H(31A) .5104 .0549 .8712
H(32A) .4087 .0867 .7826
H(33A) .5761 .1359 .9259
H(34A) .4818 .1673 .8312
H(35A) .7130 .1679 .8827
H(36A) .6192 .2053 .7966
H(37A) .7677 .1314 .7672
H(38A) .6617 .1620 .6807
H(39A) .6047 .0794 .6246
H(40A) .6996 .0489 .7201
H(41A) .6015 -.0364 .7984
H(42A) .7032 -.0531 .7175
H(43A) .6146 -.0983 .6429
H(44A) .7950 -.1199 .8130
H(45A) .7244 -.1644 .7256
H(46A) .7447 -.1733 .9114
H(47A) .6452 -.2047 .8204
H(48A) .6182 -.1258 .9588
H(49A) .5234 -.1707 .8899
H(50A) .4292 -.1035 .7955
H(51A) .5087 -.0587 .8776
H(1B) .3453 -.0447 .1683
H(2B) .5223 -.1090 .1114
H(3B) .5415 -.1789 .3017
H(4B) .3764 -.0915 .3247
H(5B) .3184 -.0478 -.0127
H(6B) .2122 -.0812 .0119
H(7B) .3172 -.1176 -.0089
H(8B) .2422 -.1684 .3238
H(9B) .3593 -.1751 .4200
H(10B) .3411 -.1251 .3206
H(11B) .6787 -.1443 .4578
H(12B) .5616 -.1661 .4807
H(13B) .5838 -.0979 .4703
H(14B) .5391 .0918 .0814
H(15B) .7403 .1043 .1615
H(16B) .7357 .0615 .2524
H(17B) .7744 .1547 .3372
H(18B) .7024 .2052 .1566
H(19B) .6751 .2407 .2472
H(20B) .5055 .1876 .0838
H(21B) .4781 .2236 .1738
H(22B) .5234 .0763 .4030
H(23B) .6615 .0887 .4550
H(24B) .6177 .0482 .3552
H(25B) .5577 .2272 .3422
H(26B) .6276 .1952 .4473
H(27B) .4885 .1849 .3969
H(28B) .3631 .0807 .2279
H(29B) .3445 .1486 .2450
H(30B) .1449 .0227 .0760
H(31B) .0344 .0521 .2251
H(32B) .1693 .0320 .2505
H(33B) .0473 -.0466 .2752
H(34B) .1094 -.0631 .1907
H(35B) -.1337 -.0267 .1454
H(36B) -.0923 -.0906 .1244
H(37B) -.1509 -.0351 -.0303
H(38B) -.0146 -.0532 -.0014
H(39B) -.0338 .0469 -.0535
H(40B) -.0952 .0619 .0320
H(41B) -.0138 .1401 .1314
H(42B) -.0561 .1669 -.0429
H(43B) .0434 .2164 -.0112
H(44B) -.1714 .2161 .0457
H(45B) -.1419 .2623 -.0303
H(46B) -.1112 .3039 .1379
H(47B) .0080 .3050 .1071
H(48B) -.0429 .2226 .2468
H(49B) .0573 .2718 .2787
H(50B) .1731 .2216 .1905
H(51B) .1422 .1756 .2661

loop_
_geom_angle_atom_site_label_1
_geom_angle_atom_site_label_2
_geom_angle_atom_site_label_3
_geom_angle
_geom_angle_publ_flag
O(5A) S(1A) O(6A) 119.8(7) yes
O(5A) S(1A) N(1A) 107.9(5) yes
O(5A) S(1A) C(19A) 108.7(5) yes
O(6A) S(1A) N(1A) 105.2(5) yes
O(6A) S(1A) C(19A) 108.2(6) yes
N(1A) S(1A) C(19A) 106.2(5) yes
C(1A) O(2A) C(5A) 113.5(8) yes
C(6A) O(4A) C(10A) 115.3(9) yes
S(1A) N(1A) C(20A) 122.0(10) yes
S(1A) N(1A) C(26A) 119.8(9) yes
C(20A) N(1A) C(26A) 118.0(10) yes
O(2A) C(1A) C(2A) 111.5(9) yes
O(2A) C(1A) C(7A) 109.0(10) yes
C(2A) C(1A) C(7A) 109.0(10) yes
C(1A) C(2A) C(3A) 110.0(10) yes
C(1A) C(2A) C(6A) 113.0(10) yes
C(3A) C(2A) C(6A) 112.0(10) yes
O(1A) C(3A) C(2A) 118.0(10) yes
O(1A) C(3A) C(4A) 123.0(10) yes
C(2A) C(3A) C(4A) 119.0(10) yes
C(3A) C(4A) C(5A) 110.0(10) yes
C(3A) C(4A) C(9A) 115.0(10) yes
C(5A) C(4A) C(9A) 112.0(10) yes
O(2A) C(5A) C(4A) 109.0(10) yes
O(2A) C(5A) C(8A) 108.0(10) yes
C(4A) C(5A) C(8A) 114.0(10) yes
O(3A) C(6A) O(4A) 127.0(10) yes
O(3A) C(6A) C(2A) 124.0(10) yes
O(4A) C(6A) C(2A) 110.0(10) yes
O(4A) C(10A) C(11A) 111.6(8) yes
O(4A) C(10A) C(15A) 110.4(9) yes
C(11A) C(10A) C(15A) 102.9(9) yes
C(10A) C(11A) C(12A) 103.5(8) yes
C(11A) C(12A) C(13A) 105.0(10) yes
C(11A) C(12A) C(16A) 103.8(9) yes
C(13A) C(12A) C(16A) 102.0(10) yes
C(12A) C(13A) C(14A) 103.2(9) yes
C(13A) C(14A) C(15A) 103.0(10) yes
C(10A) C(15A) C(14A) 105.3(9) yes
C(10A) C(15A) C(16A) 103.9(8) yes
C(10A) C(15A) C(19A) 116.4(9) yes
C(14A) C(15A) C(16A) 101.0(10) yes
C(14A) C(15A) C(19A) 115.2(9) yes
C(16A) C(15A) C(19A) 113.2(9) yes
C(12A) C(16A) C(15A) 94.0(10) yes
C(12A) C(16A) C(17A) 111.0(10) yes
C(12A) C(16A) C(18A) 115.0(10) yes
C(15A) C(16A) C(17A) 116.0(10) yes
C(15A) C(16A) C(18A) 116.0(10) yes
C(17A) C(16A) C(18A) 105.0(10) yes
S(1A) C(19A) C(15A) 115.5(7) yes
N(1A) C(20A) C(21A) 121.0(10) yes
N(1A) C(20A) C(25A) 121.0(10) yes
C(21A) C20A) C(25A) 118.0(10) yes
C(20A) C(21A) C(22A) 119.0(10) yes
C(21A) C(22A) C(23A) 123(2) yes
C(22A) C(23A) C(24A) 117(2) yes
C(23A) C(24A) C(25A) 121(2) yes
C(20A) C(25A) C(24A) 120.0(10) yes
N(1A) C(26A) C(27A) 116.0(10) yes
N(1A) C(26A) C(31A) 123.0(10) yes
C(27A) C(26A) C(31A) 121.0(10) yes
C(26A) C(27A) C(28A) 117.0(10) yes
C(27A) C(28A) C(29A) 122.0(10) yes
C(28A) C(29A) C(30A) 119.0(10) yes
C(29A) C(30A) C(31A) 118.0(10) yes
C(26A) C(31A) C(30A) 121.0(10) yes
O(5B) S(1B) O(6B) 118.8(5) yes
O(5B) S(1B) N(1B) 107.9(4) yes
O(5B) S(1B) C(19B) 106.4(5) yes
O(6B) S(1B) N(1B) 108.6(5) yes
O(6B) S(1B) C(19B) 107.8(5) yes
N(1B) S(1B) C(19B) 106.7(4) yes
C(1B) O(2B) C(5B) 112.0(10) yes
C(6B) O(4B) C(10B) 115.5(9) yes
S(1B) N(1B) C(20B) 119.4(6) yes
S(1B) N(1B) C(26B) 120.3(7) yes
C(20B) N(1B) C(26B) 119.6(7) yes
O(2B) C(1B) C(2B) 112.0(10) yes
O(2B) C(1B) C(7B) 108.0(10) yes
C(2B) C(1B) C(7B) 110.0(10) yes
C(1B) C(2B) C(3B) 111.0(10) yes
C(1B) C(2B) C(6B) 115.0(10) yes
C(3B) C(2B) C(6B) 108.0(10) yes
O(1B) C(3B) C(2B) 121.0(10) yes
O(1B) C(3B) C(4B) 121.0(10) yes
C(2B) C(3B) C(4B) 118.0(10) yes
C(3B) C(4B) C(5B) 108.0(10) yes
C(3B) C(4B) C(9B) 110.0(10) yes
C(5B) C(4B) C(9B) 113.0(10) yes
O(2B) C(5B) C(4B) 110.0(10) yes
O(2B) C(5B) C(8B) 108.0(10) yes
C(4B) C(5B) C(8B) 113.0(10) yes
O(3B) C(6B) O(4B) 124.0(10) yes
O(3B) C(6B) C(2B) 127.0(10) yes
O(4B) C(6B) C(2B) 109.0(10) yes
O(4B) C(10B) C(11B) 112.4(9) yes
O(4B) C(10B) C(15B) 108.6(8) yes
C(11B) C(10B) C(15B) 102.0(10) yes
C(10B) C(11B) C(12B) 102.9(9) yes
C(11B) C(12B) C(13B) 107.0(10) yes
C(11B) C(12B) C(16B) 103.0(10) yes
C(13B) C(12B) C(16B) 103.0(10) yes
C(12B) C(13B) C(14B) 101.0(10) yes
C(13B) C(14B) C(15B) 106.0(10) yes
C(10B) C(15B) C(14B) 102.7(8) yes
C(10B) C(15B) C(16B) 103.7(8) yes
C(10B) C(15B) C(19B) 115.5(9) yes
C(14B) C(15B) C(16B) 101.0(10) yes
C(14B) C(15B) C(19B) 116.1(8) yes
C(16B) C(15B) C(19B) 115.9(9) yes
C(12B) C(16B) C(15B) 94.0(10) yes
C(12B) C(16B) C(17B) 115.0(10) yes
C(12B) C(16B) C(18B) 112.0(10) yes
C(15B) C(16B) C(17B) 115.0(10) yes
C(15B) C(16B) C(18B) 114.0(10) yes
C(17B) C(16B) C(18B) 106.0(10) yes
S(1B) C(19B) C(15B) 117.1(7) yes
N(1B) C(20B) C(21B) 115.3(9) yes
N(1B) C(20B) C(25B) 108.9(9) yes
C(21B) C(20B) C(25B) 110.0(10) yes
C(20B) C(21B) C(22B) 114.0(10) yes
C(21B) C(22B) C(23B) 111.0(10) yes
C(22B) C(23B) C(24B) 109.0(10) yes
C(23B) C(24B) C(25B) 113.0(10) yes
C(20B) C(25B) C(24B) 109.0(10) yes
N(1B) C(26B) C(27B) 110.1(9) yes
N(1B) C(26B) C(31B) 117.5(8) yes
C(27B) C(26B) C(31B) 113.0(10) yes
C(26B) C(27B) C(28B) 110.0(10) yes
C(27B) C(28B) C(29B) 112.0(10) yes
C(28B) C(29B) C(30B) 112.0(10) yes
C(29B) C(30B) C(31B) 111.0(10) yes
C(26B) C(31B) C(30B) 110.7(9) yes

loop_
_geom_bond_atom_site_label_1
_geom_bond_atom_site_label_2
_geom_bond_distance
_geom_bond_publ_flag
S(1A) O(5A) 1.420(10) yes
S(1A) O(6A) 1.410(10) yes
S(1A) N(1A) 1.591(8) yes
S(1A) C(19A) 1.780(10) yes
O(1A) C(3A) 1.210(10) yes
O(2A) C(1A) 1.400(10) yes
O(2A) C(5A) 1.440(10) yes
O(3A) C(6A) 1.190(10) yes
O(4A) C(6A) 1.330(10) yes
O(4A) C(10A) 1.450(10) yes
N(1A) C(20A) 1.42(2) yes
N(1A) C(26A) 1.460(10) yes
C(1A) C(2A) 1.590(10) yes
C(1A) C(7A) 1.52(2) yes
C(2A) C(3A) 1.570(10) yes
C(2A) C(6A) 1.48(2) yes
C(3A) C(4A) 1.45(2) yes
C(4A) C(5A) 1.57(2) yes
C(4A) C(9A) 1.49(2) yes
C(5A) C(8A) 1.51(2) yes
C(10A) C(11A) 1.560(10) yes
C(10A) C(15A) 1.520(10) yes
C(11A) C(12A) 1.520(10) yes
C(12A) C(13A) 1.54(2) yes
C(12A) C(16A) 1.54(2) yes
C(13A) C(14A) 1.56(2) yes
C(14A) C(15A) 1.550(10) yes
C(15A) C(16A) 1.550(10) yes
C(15A) C(19A) 1.540(10) yes
C(16A) C(17A) 1.53(2) yes
C(16A) C(18A) 1.55(2) yes
C(20A) C(21A) 1.47(2) yes
C(20A) C(25A) 1.45(2) yes
C(21A) C(22A) 1.46(2) yes
C(22A) C(23A) 1.42(3) yes
C(23A) C(24A) 1.44(3) yes
C(24A) C(25A) 1.47(2) yes
C(26A) C(27A) 1.47(2) yes
C(26A) C(31A) 1.41(2) yes
C(27A) C(28A) 1.46(2) yes
C(28A) C(29A) 1.42(2) yes
C(29A) C(30A) 1.48(2) yes
C(30A) C(31A) 1.47(2) yes
S(1B) O(5B) 1.416(7) yes
S(1B) O(6B) 1.429(8) yes
S(1B) N(1B) 1.628(7) yes
S(1B) C(19B) 1.780(10) yes
O(1B) C(3B) 1.210(10) yes
O(2B) C(1B) 1.400(10) yes
O(2B) C(5B) 1.430(10) yes
O(3B) C(6B) 1.200(10) yes
O(4B) C(6B) 1.340(10) yes
O(4B) C(10B) 1.460(10) yes
N(1B) C(20B) 1.460(10) yes
N(1B) C(26B) 1.500(10) yes
C(1B) C(2B) 1.54(2) yes
C(1B) C(7B) 1.52(2) yes
C(2B) C(3B) 1.53(2) yes
C(2B) C(6B) 1.50(2) yes
C(3B) C(4B) 1.52(2) yes
C(4B) C(5B) 1.54(2) yes
C(4B) C(9B) 1.52(2) yes
C(5B) C(8B) 1.50(2) yes
C(10B) C(11B) 1.570(10) yes
C(10B) C(15B) 1.540(10) yes
C(11B) C(12B) 1.51(2) yes
C(12B) C(13B) 1.54(2) yes
C(12B) C(16B) 1.540(10) yes
C(13B) C(14B) 1.53(2) yes
C(14B) C(15B) 1.55(2) yes
C(15B) C(16B) 1.52(2) yes
C(15B) C(19B) 1.530(10) yes
C(16B) C(17B) 1.52(2) yes
C(16B) C(18B) 1.54(2) yes
C(20B) C(21B) 1.490(10) yes
C(20B) C(25B) 1.53(2) yes
C(21B) C(22B) 1.52(2) yes
C(22B) C(23B) 1.52(2) yes
C(23B) C(24B) 1.50(2) yes
C(24B) C(25B) 1.53(2) yes
C(26B) C(27B) 1.54(2) yes
C(26B) C(31B) 1.490(10) yes
C(27B) C(28B) 1.54(2) yes
C(28B) C(29B) 1.52(2) yes
C(29B) C(30B) 1.53(2) yes
C(30B) C(31B) 1.550(10) yes
